data_8101784
loop_
_publ_author_name
'C.-B. Ma'
'C.-N. Chen'
'Q.-T. Liu'

_publ_section_title
;
Crystal structure of hexacarbonyl-bis(\m~2~-4-chlorophenylthiolato-
S,S)-diiron(I) diethyl ether hemisolvate, Fe~2~(CO)~6~(ClC~6~H~4~S)
~2~ &#x00B7; &#x00BD;(C~2~H~5~)~2~O
;
_journal_issue 3
_journal_name_full 'Zeitschrift f\"ur Kristallographie - New Crystal Structures'
_journal_page_first 361
_journal_page_last 362
_journal_volume 220
_journal_year 2005
_chemical_formula_sum 'C20 H13 Cl2 Fe2 O6.5 S2'
_chemical_formula_weight 604.02
_chemical_name_systematic
;
hexacarbonyl-bis(\m~2~-4-chlorophenylthiolato-S,S)diiron(I) diethyl ether 
hemisolvate
;
_space_group_IT_number 15
_symmetry_cell_setting monoclinic
_symmetry_space_group_name_Hall '-C 2yc'
_symmetry_space_group_name_H-M 'C 1 2/c 1'
_atom_sites_solution_hydrogens geom
_atom_sites_solution_primary direct
_atom_sites_solution_secondary difmap
_audit_creation_method SHELXL-97
_cell_angle_alpha 90.00
_cell_angle_beta 97.0370(10)
_cell_angle_gamma 90.00
_cell_formula_units_Z 8
_cell_length_a 18.4439(8)
_cell_length_b 11.0999(5)
_cell_length_c 25.1830(10)
_cell_measurement_reflns_used 4295
_cell_measurement_temperature 298
_cell_measurement_theta_max 25.06
_cell_measurement_theta_min 2.15
_cell_volume 5116.8(4)
_computing_cell_refinement 'SHELXL-97 (Sheldrick, 1997)'
_computing_data_collection 'SHELXS-97 (Sheldrick, 1997)'
_computing_data_reduction 'Siemens XPREP'
_computing_molecular_graphics 'Siemens SHELXTL'
_computing_publication_material 'Siemens SHELXTL'
_computing_structure_refinement 'Siemens SHELXTL'
_computing_structure_solution 'Siemens SHELXTL'
_diffrn_ambient_temperature 298
_diffrn_measured_fraction_theta_full 0.987
_diffrn_measured_fraction_theta_max 0.987
_diffrn_measurement_device_type 'Siemens SMART CCD'
_diffrn_measurement_method phi/omega
_diffrn_radiation_monochromator graphite
_diffrn_radiation_source 'fine-focus sealed tube'
_diffrn_radiation_type MoK\a
_diffrn_radiation_wavelength 0.71073
_diffrn_reflns_av_R_equivalents 0.0230
_diffrn_reflns_av_sigmaI/netI 0.0329
_diffrn_reflns_limit_h_max 21
_diffrn_reflns_limit_h_min -21
_diffrn_reflns_limit_k_max 13
_diffrn_reflns_limit_k_min -12
_diffrn_reflns_limit_l_max 30
_diffrn_reflns_limit_l_min -13
_diffrn_reflns_number 8300
_diffrn_reflns_theta_full 25.06
_diffrn_reflns_theta_max 25.06
_diffrn_reflns_theta_min 2.15
_diffrn_standards_decay_% none
_diffrn_standards_interval_count none
_diffrn_standards_interval_time none
_diffrn_standards_number none
_exptl_absorpt_coefficient_mu 1.540
_exptl_absorpt_correction_T_max 0.520
_exptl_absorpt_correction_T_min 0.448
_exptl_absorpt_correction_type empirical
_exptl_absorpt_process_details 'SADABS (Sheldrick, 1996)'
_exptl_crystal_colour red
_exptl_crystal_density_diffrn 1.568
_exptl_crystal_density_method 'not measured'
_exptl_crystal_description prism
_exptl_crystal_F_000 2424
_exptl_crystal_size_max 0.56
_exptl_crystal_size_mid 0.44
_exptl_crystal_size_min 0.43
_refine_diff_density_max 0.462
_refine_diff_density_min -0.488
_refine_diff_density_rms 0.075
_refine_ls_extinction_method none
_refine_ls_goodness_of_fit_ref 1.067
_refine_ls_hydrogen_treatment constr
_refine_ls_matrix_type full
_refine_ls_number_parameters 295
_refine_ls_number_reflns 4476
_refine_ls_number_restraints 2
_refine_ls_restrained_S_all 1.069
_refine_ls_R_factor_gt 0.0545
_refine_ls_shift/su_max 0.000
_refine_ls_shift/su_mean 0.000
_refine_ls_structure_factor_coef Fsqd
_refine_ls_weighting_details 'calc w=1/[\s^2^(Fo^2^)+(0.0867P)^2^+15.0861P] where P=(Fo^2^+2Fc^2^)/3'
_refine_ls_weighting_scheme calc
_refine_ls_wR_factor_gt 0.1454
_refine_ls_wR_factor_ref 0.1723
_reflns_number_gt 3443
_reflns_number_total 4476
_reflns_threshold_expression >2sigma(I)
_cod_data_source_file 1267-1538.cff
_cod_data_source_block m
_cod_depositor_comments
;
The following automatic conversions were performed:
'_symmetry_cell_setting' value 'Monoclinic' changed to 'monoclinic'
according to '/home/saulius/struct/CIF-dictionaries/cif_core.dic'
dictionary named 'cif_core.dic' version 2.4.1 from 2010-06-29.

Automatic conversion script
Id: cif_fix_enum 1555 2011-01-17 13:19:09Z saulius 
;
_cod_original_sg_symbol_H-M C12/c1
_cod_original_formula_sum 'C20 H13 Cl2 Fe2 O6.50 S2'
_cod_database_code 8101784
_refine_ls_r_factor_ref 0.0771

loop_
_symmetry_equiv_pos_as_xyz
'x, y, z'
'-x, y, -z+1/2'
'x+1/2, y+1/2, z'
'-x+1/2, y+1/2, -z+1/2'
'-x, -y, -z'
'x, -y, z-1/2'
'-x+1/2, -y+1/2, -z'
'x+1/2, -y+1/2, z-1/2'

loop_
_atom_site_label
_atom_site_type_symbol
_atom_site_fract_x
_atom_site_fract_y
_atom_site_fract_z
_atom_site_U_iso_or_equiv
_atom_site_adp_type
_atom_site_occupancy
_atom_site_symmetry_multiplicity
_atom_site_Wyckoff_symbol
_atom_site_calc_flag
_atom_site_refinement_flags
_atom_site_disorder_assembly
_atom_site_disorder_group
Fe1 Fe 0.40508(4) -0.60075(7) 0.64745(3) 0.0577(2) Uani 1 8 f d . . .
Fe2 Fe 0.28796(4) -0.48576(7) 0.64482(3) 0.0590(3) Uani 1 8 f d . . .
Cl1 Cl 0.29218(14) -0.5937(2) 0.34674(6) 0.1154(8) Uani 1 8 f d . . .
Cl2 Cl 0.54183(14) 0.04839(18) 0.66660(10) 0.1169(7) Uani 1 8 f d . . .
S1 S 0.37224(7) -0.45196(12) 0.58806(5) 0.0536(3) Uani 1 8 f d . . .
S2 S 0.38924(8) -0.44450(14) 0.70335(5) 0.0610(4) Uani 1 8 f d . . .
O1 O 0.3577(3) -0.7948(5) 0.5731(2) 0.1081(17) Uani 1 8 f d . . .
O2 O 0.5638(3) -0.6237(5) 0.6464(3) 0.124(2) Uani 1 8 f d . . .
O3 O 0.3883(4) -0.7647(6) 0.7359(2) 0.138(2) Uani 1 8 f d . . .
O4 O 0.2240(4) -0.5952(7) 0.7334(2) 0.142(3) Uani 1 8 f d . . .
O5 O 0.2033(3) -0.2611(6) 0.6369(3) 0.139(2) Uani 1 8 f d . . .
O6 O 0.1937(3) -0.6333(5) 0.5700(2) 0.1073(17) Uani 1 8 f d . . .
O7 O 0.0000 -0.5000 0.5000 0.66(5) Uani 1 4 b d SD . .
C1 C 0.3768(3) -0.7180(6) 0.6015(2) 0.0717(15) Uani 1 8 f d . . .
C2 C 0.5022(4) -0.6134(6) 0.6463(3) 0.0795(17) Uani 1 8 f d . . .
C3 C 0.3963(4) -0.7003(7) 0.7018(3) 0.090(2) Uani 1 8 f d . . .
C4 C 0.2489(4) -0.5516(8) 0.6992(3) 0.090(2) Uani 1 8 f d . . .
C5 C 0.2362(4) -0.3475(7) 0.6401(3) 0.0881(19) Uani 1 8 f d . . .
C6 C 0.2310(4) -0.5749(6) 0.5982(3) 0.0754(16) Uani 1 8 f d . . .
C7 C 0.3469(3) -0.5003(5) 0.52043(19) 0.0561(12) Uani 1 8 f d . . .
C8 C 0.3950(3) -0.5660(6) 0.4949(2) 0.0695(15) Uani 1 8 f d . . .
H8A H 0.4388 -0.5921 0.5135 0.083 Uiso 1 8 f calc R . .
C9 C 0.3781(4) -0.5937(6) 0.4407(2) 0.0798(18) Uani 1 8 f d . . .
H9A H 0.4108 -0.6378 0.4231 0.096 Uiso 1 8 f calc R . .
C10 C 0.3140(4) -0.5562(6) 0.4139(2) 0.0743(17) Uani 1 8 f d . . .
C11 C 0.2657(4) -0.4901(6) 0.4386(2) 0.0796(18) Uani 1 8 f d . . .
H11A H 0.2220 -0.4649 0.4195 0.096 Uiso 1 8 f calc R . .
C12 C 0.2821(3) -0.4602(6) 0.4927(2) 0.0703(15) Uani 1 8 f d . . .
H12A H 0.2498 -0.4140 0.5098 0.084 Uiso 1 8 f calc R . .
C13 C 0.4310(3) -0.3061(5) 0.68618(19) 0.0560(12) Uani 1 8 f d . . .
C14 C 0.5029(3) -0.3031(5) 0.6766(2) 0.0605(13) Uani 1 8 f d . . .
H14A H 0.5285 -0.3746 0.6741 0.073 Uiso 1 8 f calc R . .
C15 C 0.5371(3) -0.1940(6) 0.6708(2) 0.0709(15) Uani 1 8 f d . . .
H15A H 0.5860 -0.1916 0.6651 0.085 Uiso 1 8 f calc R . .
C16 C 0.4986(4) -0.0901(6) 0.6734(2) 0.0724(16) Uani 1 8 f d . . .
C17 C 0.4266(4) -0.0904(6) 0.6824(3) 0.0816(18) Uani 1 8 f d . . .
H17A H 0.4009 -0.0187 0.6842 0.098 Uiso 1 8 f calc R . .
C18 C 0.3934(4) -0.2001(6) 0.6886(3) 0.0765(17) Uani 1 8 f d . . .
H18A H 0.3446 -0.2022 0.6946 0.092 Uiso 1 8 f calc R . .
C19 C 0.0596(9) -0.4452(17) 0.4911(10) 0.91(10) Uani 1 8 f d D . .
H19A H 0.0641 -0.4551 0.4534 0.050 Uiso 1 8 f calc R . .
H19B H 0.1000 -0.4888 0.5106 0.050 Uiso 1 8 f calc R . .
C20 C 0.0719(8) -0.3105(12) 0.5042(7) 0.299(15) Uani 1 8 f d D . .
H20A H 0.1222 -0.2974 0.5179 0.050 Uiso 1 8 f calc R . .
H20B H 0.0414 -0.2866 0.5306 0.050 Uiso 1 8 f calc R . .
H20C H 0.0597 -0.2636 0.4723 0.050 Uiso 1 8 f calc R . .

loop_
_atom_site_aniso_label
_atom_site_aniso_U_11
_atom_site_aniso_U_22
_atom_site_aniso_U_33
_atom_site_aniso_U_23
_atom_site_aniso_U_13
_atom_site_aniso_U_12
Fe1 0.0678(5) 0.0522(4) 0.0532(4) 0.0024(3) 0.0079(3) -0.0020(3)
Fe2 0.0578(4) 0.0648(5) 0.0563(5) 0.0021(3) 0.0137(3) -0.0068(3)
Cl1 0.1590(19) 0.1356(19) 0.0479(8) -0.0127(10) -0.0020(10) -0.0288(15)
Cl2 0.1367(18) 0.0717(11) 0.1415(18) -0.0158(12) 0.0133(14) -0.0396(12)
S1 0.0625(7) 0.0554(7) 0.0434(6) -0.0014(5) 0.0086(5) -0.0072(6)
S2 0.0740(8) 0.0669(8) 0.0435(6) -0.0011(6) 0.0128(6) -0.0089(7)
O1 0.143(5) 0.081(3) 0.101(4) -0.028(3) 0.018(3) -0.028(3)
O2 0.071(3) 0.110(4) 0.192(6) 0.008(4) 0.020(4) 0.012(3)
O3 0.224(7) 0.095(4) 0.097(4) 0.047(4) 0.022(4) -0.001(4)
O4 0.127(5) 0.212(7) 0.093(4) 0.028(4) 0.043(3) -0.065(5)
O5 0.108(4) 0.099(4) 0.209(7) 0.002(5) 0.018(4) 0.034(4)
O6 0.106(4) 0.107(4) 0.104(4) 0.000(3) -0.008(3) -0.043(3)
O7 0.104(12) 1.38(16) 0.49(5) -0.34(7) 0.03(2) 0.02(3)
C1 0.086(4) 0.068(4) 0.063(3) 0.005(3) 0.015(3) -0.004(3)
C2 0.084(5) 0.061(4) 0.092(5) -0.007(3) 0.007(3) -0.004(3)
C3 0.120(6) 0.075(4) 0.072(4) 0.007(4) 0.000(4) 0.004(4)
C4 0.083(4) 0.120(6) 0.072(4) 0.008(4) 0.024(3) -0.026(4)
C5 0.072(4) 0.089(5) 0.106(5) 0.002(4) 0.021(4) 0.006(4)
C6 0.072(4) 0.078(4) 0.075(4) 0.014(3) 0.006(3) -0.016(3)
C7 0.074(3) 0.051(3) 0.044(3) 0.000(2) 0.011(2) -0.011(2)
C8 0.079(4) 0.074(4) 0.055(3) 0.001(3) 0.008(3) -0.004(3)
C9 0.103(5) 0.089(5) 0.050(3) -0.010(3) 0.019(3) -0.004(4)
C10 0.104(5) 0.081(4) 0.037(3) 0.003(3) 0.006(3) -0.030(4)
C11 0.088(4) 0.090(5) 0.056(3) 0.008(3) -0.011(3) -0.014(4)
C12 0.075(4) 0.081(4) 0.054(3) 0.005(3) 0.004(3) -0.003(3)
C13 0.066(3) 0.060(3) 0.042(2) -0.010(2) 0.007(2) -0.008(2)
C14 0.059(3) 0.062(3) 0.059(3) -0.009(3) 0.000(2) 0.000(2)
C15 0.064(3) 0.072(4) 0.076(4) -0.013(3) 0.003(3) -0.015(3)
C16 0.092(4) 0.064(4) 0.059(3) -0.010(3) 0.001(3) -0.019(3)
C17 0.099(5) 0.058(4) 0.089(4) -0.024(3) 0.017(4) -0.003(3)
C18 0.082(4) 0.067(4) 0.084(4) -0.022(3) 0.024(3) 0.001(3)
C19 0.74(10) 1.6(2) 0.30(4) -0.38(8) -0.26(6) 0.96(13)
C20 0.192(17) 0.22(2) 0.51(4) 0.15(2) 0.13(2) 0.036(14)

loop_
_atom_type_symbol
_atom_type_description
_atom_type_scat_dispersion_real
_atom_type_scat_dispersion_imag
_atom_type_scat_source
C C 0.0033 0.0016 'International Tables Vol C Tables 4.2.6.8 and 6.1.1.4'
H H 0.0000 0.0000 'International Tables Vol C Tables 4.2.6.8 and 6.1.1.4'
O O 0.0106 0.0060 'International Tables Vol C Tables 4.2.6.8 and 6.1.1.4'
S S 0.1246 0.1234 'International Tables Vol C Tables 4.2.6.8 and 6.1.1.4'
Cl Cl 0.1484 0.1585 'International Tables Vol C Tables 4.2.6.8 and 6.1.1.4'
Fe Fe 0.3463 0.8444 'International Tables Vol C Tables 4.2.6.8 and 6.1.1.4'

loop_
_geom_angle_atom_site_label_1
_geom_angle_atom_site_label_2
_geom_angle_atom_site_label_3
_geom_angle
_geom_angle_site_symmetry_1
_geom_angle_site_symmetry_3
_geom_angle_publ_flag
C1 Fe1 C3 90.0(3) . . ?
C1 Fe1 C2 98.3(3) . . ?
C3 Fe1 C2 98.6(3) . . ?
C1 Fe1 S1 94.0(2) . . ?
C3 Fe1 S1 156.8(3) . . ?
C2 Fe1 S1 103.4(2) . . ?
C1 Fe1 S2 155.8(2) . . ?
C3 Fe1 S2 88.1(2) . . ?
C2 Fe1 S2 105.8(2) . . ?
S1 Fe1 S2 78.94(5) . . ?
C1 Fe1 Fe2 100.0(2) . . ?
C3 Fe1 Fe2 100.2(3) . . ?
C2 Fe1 Fe2 153.7(2) . . ?
S1 Fe1 Fe2 56.60(4) . . ?
S2 Fe1 Fe2 56.76(4) . . ?
C6 Fe2 C4 91.0(3) . . ?
C6 Fe2 C5 99.5(3) . . ?
C4 Fe2 C5 98.0(4) . . ?
C6 Fe2 S1 94.1(2) . . ?
C4 Fe2 S1 157.7(3) . . ?
C5 Fe2 S1 102.5(2) . . ?
C6 Fe2 S2 155.5(2) . . ?
C4 Fe2 S2 87.8(2) . . ?
C5 Fe2 S2 104.9(3) . . ?
S1 Fe2 S2 78.68(5) . . ?
C6 Fe2 Fe1 99.9(2) . . ?
C4 Fe2 Fe1 101.5(3) . . ?
C5 Fe2 Fe1 152.1(2) . . ?
S1 Fe2 Fe1 56.30(4) . . ?
S2 Fe2 Fe1 56.58(4) . . ?
C7 S1 Fe1 115.31(18) . . ?
C7 S1 Fe2 115.50(18) . . ?
Fe1 S1 Fe2 67.11(4) . . ?
C13 S2 Fe1 114.32(16) . . ?
C13 S2 Fe2 110.99(17) . . ?
Fe1 S2 Fe2 66.67(5) . . ?
C19 O7 C19 180(2) 5_546 . ?
O1 C1 Fe1 178.0(6) . . ?
O2 C2 Fe1 178.2(7) . . ?
O3 C3 Fe1 177.8(8) . . ?
O4 C4 Fe2 178.9(8) . . ?
O5 C5 Fe2 179.4(9) . . ?
O6 C6 Fe2 177.5(6) . . ?
C8 C7 C12 120.3(5) . . ?
C8 C7 S1 119.9(4) . . ?
C12 C7 S1 119.4(4) . . ?
C7 C8 C9 119.8(6) . . ?
C7 C8 H8A 120.1 . . ?
C9 C8 H8A 120.1 . . ?
C10 C9 C8 119.7(6) . . ?
C10 C9 H9A 120.1 . . ?
C8 C9 H9A 120.1 . . ?
C9 C10 C11 121.3(5) . . ?
C9 C10 Cl1 119.6(6) . . ?
C11 C10 Cl1 119.0(5) . . ?
C10 C11 C12 119.8(6) . . ?
C10 C11 H11A 120.1 . . ?
C12 C11 H11A 120.1 . . ?
C7 C12 C11 119.0(6) . . ?
C7 C12 H12A 120.5 . . ?
C11 C12 H12A 120.5 . . ?
C18 C13 C14 119.4(5) . . ?
C18 C13 S2 119.2(4) . . ?
C14 C13 S2 121.0(4) . . ?
C13 C14 C15 120.2(5) . . ?
C13 C14 H14A 119.9 . . ?
C15 C14 H14A 119.9 . . ?
C16 C15 C14 119.3(5) . . ?
C16 C15 H15A 120.4 . . ?
C14 C15 H15A 120.4 . . ?
C15 C16 C17 121.8(6) . . ?
C15 C16 Cl2 119.5(5) . . ?
C17 C16 Cl2 118.7(5) . . ?
C16 C17 C18 118.2(6) . . ?
C16 C17 H17A 120.9 . . ?
C18 C17 H17A 120.9 . . ?
C13 C18 C17 121.2(6) . . ?
C13 C18 H18A 119.4 . . ?
C17 C18 H18A 119.4 . . ?
O7 C19 C20 121.5(15) . . ?
O7 C19 H19A 107.0 . . ?
C20 C19 H19A 107.0 . . ?
O7 C19 H19B 107.0 . . ?
C20 C19 H19B 107.0 . . ?
H19A C19 H19B 106.7 . . ?
C19 C20 H20A 109.5 . . ?
C19 C20 H20B 109.5 . . ?
H20A C20 H20B 109.5 . . ?
C19 C20 H20C 109.5 . . ?
H20A C20 H20C 109.5 . . ?
H20B C20 H20C 109.5 . . ?

loop_
_geom_bond_atom_site_label_1
_geom_bond_atom_site_label_2
_geom_bond_distance
_geom_bond_site_symmetry_2
_geom_bond_publ_flag
Fe1 C1 1.777(7) . ?
Fe1 C3 1.781(7) . ?
Fe1 C2 1.801(8) . ?
Fe1 S1 2.2603(15) . ?
Fe1 S2 2.2750(16) . ?
Fe1 Fe2 2.5029(11) . ?
Fe2 C6 1.777(7) . ?
Fe2 C4 1.781(7) . ?
Fe2 C5 1.803(8) . ?
Fe2 S1 2.2681(14) . ?
Fe2 S2 2.2798(16) . ?
Cl1 C10 1.741(5) . ?
Cl2 C16 1.750(6) . ?
S1 C7 1.792(5) . ?
S2 C13 1.795(5) . ?
O1 C1 1.141(7) . ?
O2 C2 1.142(8) . ?
O3 C3 1.141(8) . ?
O4 C4 1.133(8) . ?
O5 C5 1.133(9) . ?
O6 C6 1.131(7) . ?
O7 C19 1.300(16) 5_546 ?
O7 C19 1.300(16) . ?
C7 C8 1.368(8) . ?
C7 C12 1.382(8) . ?
C8 C9 1.396(8) . ?
C8 H8A 0.9300 . ?
C9 C10 1.352(10) . ?
C9 H9A 0.9300 . ?
C10 C11 1.360(10) . ?
C11 C12 1.401(8) . ?
C11 H11A 0.9300 . ?
C12 H12A 0.9300 . ?
C13 C18 1.372(8) . ?
C13 C14 1.376(7) . ?
C14 C15 1.382(8) . ?
C14 H14A 0.9300 . ?
C15 C16 1.361(9) . ?
C15 H15A 0.9300 . ?
C16 C17 1.374(9) . ?
C17 C18 1.381(9) . ?
C17 H17A 0.9300 . ?
C18 H18A 0.9300 . ?
C19 C20 1.542(16) . ?
C19 H19A 0.9700 . ?
C19 H19B 0.9700 . ?
C20 H20A 0.9600 . ?
C20 H20B 0.9600 . ?
C20 H20C 0.9600 . ?
